data_7104947
loop_
_publ_author_name
'Shimada, Shigeru'
'Maruyama, Junpei'
'Choe, Yoong-Kee'
'Yamashita, Takashi'

_publ_section_title
;
 A unique Bi-Bi bond forming reaction using organobismuth oxides and
 phosphorus compounds bearing a P(=O)H group.
;
_journal_issue 41
_journal_name_full 'Chemical communications (Cambridge, England)'
_journal_page_first 6168
_journal_page_last 6170
_journal_paper_doi 10.1039/b914316e
_journal_year 2009
_chemical_formula_moiety 'C30 H31 Bi N O2 P '
_chemical_formula_sum 'C30 H31 Bi N O2 P'
_chemical_formula_weight 677.53
_space_group_IT_number 14
_symmetry_cell_setting monoclinic
_symmetry_Int_Tables_number 14
_symmetry_space_group_name_Hall '-P 2yn'
_symmetry_space_group_name_H-M 'P 1 21/n 1'
_atom_sites_solution_hydrogens geom
_atom_sites_solution_primary heavy
_atom_sites_solution_secondary difmap
_audit_creation_date 2008-01-13
_audit_creation_method 'by CrystalStructure 3.8'
_cell_angle_alpha 90.0000
_cell_angle_beta 105.403(1)
_cell_angle_gamma 90.0000
_cell_formula_units_Z 4
_cell_length_a 12.6960(6)
_cell_length_b 11.9372(5)
_cell_length_c 18.0921(8)
_cell_measurement_reflns_used 8702
_cell_measurement_temperature 153(2)
_cell_measurement_theta_max 28.1
_cell_measurement_theta_min 2.3
_cell_volume 2643.5(2)
_computing_cell_refinement 'Bruker SMART'
_computing_data_collection 'Bruker SMART'
_computing_data_reduction CrystalStructure
_computing_publication_material 'CrystalStructure 3.8'
_computing_structure_refinement CRYSTALS
_computing_structure_solution 'DIRDIF99 (PATTY)'
_diffrn_ambient_temperature 153(2)
_diffrn_detector_area_resol_mean '8.366 [pixels/mm]'
_diffrn_measured_fraction_theta_full 0.967
_diffrn_measured_fraction_theta_max 0.915
_diffrn_measurement_device_type 'CCD area detector'
_diffrn_measurement_method 'phi and omega scans'
_diffrn_radiation_monochromator graphite
_diffrn_radiation_source 'rotating anode'
_diffrn_radiation_type 'Mo K\a'
_diffrn_radiation_wavelength 0.71069
_diffrn_reflns_av_R_equivalents 0.019
_diffrn_reflns_limit_h_max 16
_diffrn_reflns_limit_h_min -16
_diffrn_reflns_limit_k_max 15
_diffrn_reflns_limit_k_min -15
_diffrn_reflns_limit_l_max 23
_diffrn_reflns_limit_l_min -17
_diffrn_reflns_number 15606
_diffrn_reflns_theta_full 27.50
_diffrn_reflns_theta_max 28.28
_exptl_absorpt_coefficient_mu 6.746
_exptl_absorpt_correction_T_max 0.443
_exptl_absorpt_correction_T_min 0.335
_exptl_absorpt_correction_type empirical
_exptl_absorpt_process_details
;
SADABS; Sheldrick 1996
;
_exptl_crystal_colour colorless
_exptl_crystal_density_diffrn 1.702
_exptl_crystal_density_method 'not measured'
_exptl_crystal_description prismatic
_exptl_crystal_F_000 1328.00
_exptl_crystal_size_max 0.18
_exptl_crystal_size_mid 0.13
_exptl_crystal_size_min 0.12
_refine_diff_density_max 0.56
_refine_diff_density_min -0.50
_refine_ls_extinction_method none
_refine_ls_goodness_of_fit_ref 1.036
_refine_ls_hydrogen_treatment constr
_refine_ls_number_parameters 347
_refine_ls_number_reflns 5873
_refine_ls_R_factor_gt 0.0180
_refine_ls_shift/su_max 0.0000
_refine_ls_structure_factor_coef Fsqd
_refine_ls_weighting_details 'w = 1/[0.3000\s(Fo^2^) + 0.0500]/(4Fo^2^)'
_refine_ls_weighting_scheme calc
_refine_ls_wR_factor_ref 0.0406
_reflns_number_gt 5205
_reflns_number_total 5874
_reflns_threshold_expression F^2^>2.0\s(F^2^)
_cod_data_source_file b914316e.txt
_cod_data_source_block compound-4
_cod_original_formula_sum 'C30 H31 Bi N O2 P '
_cod_database_code 7104947

loop_
_symmetry_equiv_pos_site_id
_symmetry_equiv_pos_as_xyz
1 +X,+Y,+Z
2 1/2-X,1/2+Y,1/2-Z
3 -X,-Y,-Z
4 1/2+X,1/2-Y,1/2+Z

loop_
_atom_site_label
_atom_site_type_symbol
_atom_site_fract_x
_atom_site_fract_y
_atom_site_fract_z
_atom_site_U_iso_or_equiv
_atom_site_adp_type
_atom_site_occupancy
_atom_site_symmetry_multiplicity
_atom_site_calc_flag
_atom_site_refinement_flags
_atom_site_disorder_assembly
_atom_site_disorder_group
Bi(1) Bi 0.239610(10) 0.162030(10) 0.162200(10) 0.01890(2) Uani 1.00 1 d . . .
P(1) P 0.39505(6) 0.25672(6) 0.05144(4) 0.02325(16) Uani 1.00 1 d . . .
O(1) O 0.38400(15) 0.16672(16) 0.10996(11) 0.0251(4) Uani 1.00 1 d . . .
O(2) O 0.32209(18) 0.35482(18) 0.04458(13) 0.0371(6) Uani 1.00 1 d . . .
N(1) N 0.12003(17) 0.06140(19) 0.23407(12) 0.0212(5) Uani 1.00 1 d . . .
C(1) C 0.1836(2) 0.0037(2) 0.09841(15) 0.0233(6) Uani 1.00 1 d . . .
C(2) C 0.2292(2) -0.0389(2) 0.04230(16) 0.0293(7) Uani 1.00 1 d . . .
C(3) C 0.1862(2) -0.1349(2) 0.00267(18) 0.0384(8) Uani 1.00 1 d . . .
C(4) C 0.0983(3) -0.1883(2) 0.01822(19) 0.0417(9) Uani 1.00 1 d . . .
C(5) C 0.0525(2) -0.1459(2) 0.07403(17) 0.0345(8) Uani 1.00 1 d . . .
C(6) C 0.0942(2) -0.0490(2) 0.11415(15) 0.0258(6) Uani 1.00 1 d . . .
C(7) C 0.0404(2) -0.0009(2) 0.17245(15) 0.0269(6) Uani 1.00 1 d . . .
C(8) C 0.1941(2) -0.0216(2) 0.28393(15) 0.0244(6) Uani 1.00 1 d . . .
C(9) C 0.3119(2) 0.0162(2) 0.31046(15) 0.0228(6) Uani 1.00 1 d . . .
C(10) C 0.3795(2) -0.0244(2) 0.37910(15) 0.0270(7) Uani 1.00 1 d . . .
C(11) C 0.4896(2) 0.0035(2) 0.40039(16) 0.0298(7) Uani 1.00 1 d . . .
C(12) C 0.5324(2) 0.0732(2) 0.35488(16) 0.0300(7) Uani 1.00 1 d . . .
C(13) C 0.4657(2) 0.1159(2) 0.28736(16) 0.0266(7) Uani 1.00 1 d . . .
C(14) C 0.3559(2) 0.0865(2) 0.26458(14) 0.0216(6) Uani 1.00 1 d . . .
C(15) C 0.0645(2) 0.1406(2) 0.27839(16) 0.0270(7) Uani 1.00 1 d . . .
C(16) C 0.0129(2) 0.2372(2) 0.22640(18) 0.0342(8) Uani 1.00 1 d . . .
C(17) C -0.0237(2) 0.0798(2) 0.30737(19) 0.0373(8) Uani 1.00 1 d . . .
C(18) C 0.1506(2) 0.1889(2) 0.34677(17) 0.0341(8) Uani 1.00 1 d . . .
C(19) C 0.3738(2) 0.1851(2) -0.03966(15) 0.0228(6) Uani 1.00 1 d . . .
C(20) C 0.4551(2) 0.1202(2) -0.05682(16) 0.0262(6) Uani 1.00 1 d . . .
C(21) C 0.4343(2) 0.0600(2) -0.12463(17) 0.0324(7) Uani 1.00 1 d . . .
C(22) C 0.3322(2) 0.0640(2) -0.17542(17) 0.0370(8) Uani 1.00 1 d . . .
C(23) C 0.2514(2) 0.1285(3) -0.15937(18) 0.0406(8) Uani 1.00 1 d . . .
C(24) C 0.2712(2) 0.1898(2) -0.09214(17) 0.0338(8) Uani 1.00 1 d . . .
C(25) C 0.5377(2) 0.2944(2) 0.07762(15) 0.0228(6) Uani 1.00 1 d . . .
C(26) C 0.6122(2) 0.2429(2) 0.13824(15) 0.0246(6) Uani 1.00 1 d . . .
C(27) C 0.7210(2) 0.2755(2) 0.15926(16) 0.0300(7) Uani 1.00 1 d . . .
C(28) C 0.7562(2) 0.3598(2) 0.11949(18) 0.0320(7) Uani 1.00 1 d . . .
C(29) C 0.6840(2) 0.4112(2) 0.05785(18) 0.0325(7) Uani 1.00 1 d . . .
C(30) C 0.5754(2) 0.3771(2) 0.03661(16) 0.0289(7) Uani 1.00 1 d . . .
H(1) H 0.2899 -0.0024 0.0313 0.035 Uiso 1.00 1 c R . .
H(2) H 0.2174 -0.1641 -0.0356 0.046 Uiso 1.00 1 c R . .
H(3) H 0.0690 -0.2540 -0.0092 0.048 Uiso 1.00 1 c R . .
H(4) H -0.0078 -0.1831 0.0850 0.041 Uiso 1.00 1 c R . .
H(5) H 0.0099 -0.0604 0.1949 0.033 Uiso 1.00 1 c R . .
H(6) H -0.0160 0.0490 0.1472 0.033 Uiso 1.00 1 c R . .
H(7) H 0.1683 -0.0348 0.3279 0.029 Uiso 1.00 1 c R . .
H(8) H 0.1914 -0.0893 0.2560 0.029 Uiso 1.00 1 c R . .
H(9) H 0.3502 -0.0710 0.4113 0.033 Uiso 1.00 1 c R . .
H(10) H 0.5357 -0.0255 0.4466 0.035 Uiso 1.00 1 c R . .
H(11) H 0.6079 0.0918 0.3698 0.036 Uiso 1.00 1 c R . .
H(12) H 0.4950 0.1652 0.2566 0.033 Uiso 1.00 1 c R . .
H(13) H -0.0197 0.2879 0.2543 0.043 Uiso 1.00 1 c R . .
H(14) H 0.0676 0.2750 0.2090 0.043 Uiso 1.00 1 c R . .
H(15) H -0.0413 0.2091 0.1836 0.043 Uiso 1.00 1 c R . .
H(16) H -0.0783 0.0515 0.2648 0.047 Uiso 1.00 1 c R . .
H(17) H 0.0085 0.0196 0.3398 0.047 Uiso 1.00 1 c R . .
H(18) H -0.0560 0.1309 0.3352 0.047 Uiso 1.00 1 c R . .
H(19) H 0.1819 0.1303 0.3811 0.041 Uiso 1.00 1 c R . .
H(20) H 0.2061 0.2248 0.3291 0.042 Uiso 1.00 1 c R . .
H(21) H 0.1172 0.2419 0.3725 0.041 Uiso 1.00 1 c R . .
H(22) H 0.5254 0.1171 -0.0216 0.031 Uiso 1.00 1 c R . .
H(23) H 0.4904 0.0161 -0.1360 0.040 Uiso 1.00 1 c R . .
H(24) H 0.3176 0.0222 -0.2217 0.044 Uiso 1.00 1 c R . .
H(25) H 0.1812 0.1308 -0.1947 0.047 Uiso 1.00 1 c R . .
H(26) H 0.2155 0.2353 -0.0818 0.041 Uiso 1.00 1 c R . .
H(27) H 0.5882 0.1847 0.1657 0.030 Uiso 1.00 1 c R . .
H(28) H 0.7711 0.2398 0.2011 0.036 Uiso 1.00 1 c R . .
H(29) H 0.8305 0.3828 0.1346 0.040 Uiso 1.00 1 c R . .
H(30) H 0.7085 0.4689 0.0303 0.041 Uiso 1.00 1 c R . .
H(31) H 0.5259 0.4107 -0.0065 0.036 Uiso 1.00 1 c R . .

loop_
_atom_site_aniso_label
_atom_site_aniso_U_11
_atom_site_aniso_U_22
_atom_site_aniso_U_33
_atom_site_aniso_U_12
_atom_site_aniso_U_13
_atom_site_aniso_U_23
Bi(1) 0.02091(5) 0.01789(5) 0.01961(5) 0.00104(4) 0.00836(3) 0.00128(4)
P(1) 0.0243(3) 0.0252(3) 0.0234(3) 0.0036(2) 0.0117(2) 0.0037(2)
O(1) 0.0262(9) 0.0275(10) 0.0250(9) 0.0020(8) 0.0126(7) 0.0055(8)
O(2) 0.0399(12) 0.0355(12) 0.0419(12) 0.0121(9) 0.0212(10) 0.0068(9)
N(1) 0.0199(10) 0.0240(11) 0.0207(10) -0.0007(8) 0.0072(8) 0.0004(8)
C(1) 0.0267(13) 0.0205(12) 0.0216(12) 0.0032(10) 0.0043(10) 0.0006(10)
C(2) 0.0357(15) 0.0301(15) 0.0225(13) 0.0035(12) 0.0083(11) 0.0010(11)
C(3) 0.054(2) 0.0359(17) 0.0259(14) 0.0065(14) 0.0120(13) -0.0068(12)
C(4) 0.056(2) 0.0314(16) 0.0334(16) -0.0078(15) 0.0052(15) -0.0111(13)
C(5) 0.0373(16) 0.0321(16) 0.0325(15) -0.0081(13) 0.0064(12) -0.0039(12)
C(6) 0.0273(13) 0.0268(14) 0.0222(12) -0.0013(11) 0.0045(10) 0.0006(10)
C(7) 0.0243(12) 0.0312(15) 0.0268(13) -0.0041(11) 0.0093(10) -0.0009(11)
C(8) 0.0303(13) 0.0197(12) 0.0236(13) 0.0004(10) 0.0078(10) 0.0050(10)
C(9) 0.0274(13) 0.0205(12) 0.0215(12) 0.0017(10) 0.0083(10) -0.0022(10)
C(10) 0.0343(15) 0.0249(13) 0.0232(13) 0.0032(11) 0.0102(11) 0.0010(11)
C(11) 0.0332(15) 0.0332(15) 0.0207(12) 0.0106(12) 0.0031(11) -0.0011(11)
C(12) 0.0248(13) 0.0359(16) 0.0290(14) 0.0031(12) 0.0068(11) -0.0046(12)
C(13) 0.0276(14) 0.0288(14) 0.0257(13) -0.0003(11) 0.0112(11) -0.0017(11)
C(14) 0.0256(13) 0.0209(12) 0.0196(12) 0.0032(10) 0.0079(10) -0.0018(10)
C(15) 0.0261(13) 0.0307(15) 0.0280(13) 0.0005(11) 0.0141(11) -0.0017(11)
C(16) 0.0332(16) 0.0362(16) 0.0383(16) 0.0105(13) 0.0183(13) 0.0023(13)
C(17) 0.0338(16) 0.0451(18) 0.0392(17) -0.0052(14) 0.0206(13) -0.0027(14)
C(18) 0.0325(15) 0.0407(17) 0.0306(15) 0.0012(13) 0.0111(12) -0.0105(13)
C(19) 0.0241(12) 0.0252(13) 0.0205(12) -0.0006(10) 0.0083(10) 0.0067(10)
C(20) 0.0266(13) 0.0270(13) 0.0247(13) 0.0014(11) 0.0064(11) 0.0024(11)
C(21) 0.0400(16) 0.0298(15) 0.0295(15) 0.0025(13) 0.0128(12) -0.0003(12)
C(22) 0.0497(19) 0.0339(16) 0.0254(14) -0.0114(14) 0.0066(13) -0.0012(12)
C(23) 0.0323(16) 0.056(2) 0.0285(15) -0.0073(15) -0.0013(12) 0.0089(14)
C(24) 0.0238(14) 0.0456(18) 0.0321(15) 0.0023(12) 0.0073(11) 0.0081(13)
C(25) 0.0270(13) 0.0201(12) 0.0248(13) 0.0002(10) 0.0131(10) -0.0033(10)
C(26) 0.0288(14) 0.0252(13) 0.0214(12) -0.0017(11) 0.0095(10) 0.0021(10)
C(27) 0.0294(15) 0.0342(15) 0.0270(14) -0.0024(12) 0.0084(12) -0.0018(12)
C(28) 0.0308(15) 0.0319(15) 0.0364(16) -0.0097(12) 0.0145(12) -0.0074(12)
C(29) 0.0414(17) 0.0249(14) 0.0372(16) -0.0084(12) 0.0207(13) 0.0003(12)
C(30) 0.0394(16) 0.0242(13) 0.0260(14) 0.0003(12) 0.0138(12) 0.0029(11)

loop_
_atom_type_symbol
_atom_type_description
_atom_type_scat_dispersion_real
_atom_type_scat_dispersion_imag
_atom_type_scat_source
C C 0.003 0.002
;
International Tables for Crystallography
(1992, Vol. C, Tables 4.2.6.8 and 6.1.1.4)
;
H H 0.000 0.000
;
International Tables for Crystallography
(1992, Vol. C, Table 6.1.1.4)
;
N N 0.006 0.003
;
International Tables for Crystallography
(1992, Vol. C, Tables 4.2.6.8 and 6.1.1.4)
;
O O 0.011 0.006
;
International Tables for Crystallography
(1992, Vol. C, Tables 4.2.6.8 and 6.1.1.4)
;
P P 0.102 0.094
;
International Tables for Crystallography
(1992, Vol. C, Tables 4.2.6.8 and 6.1.1.4)
;
Bi Bi -4.108 10.257
;
International Tables for Crystallography
(1992, Vol. C, Tables 4.2.6.8 and 6.1.1.4)
;

loop_
_geom_angle_atom_site_label_1
_geom_angle_atom_site_label_2
_geom_angle_atom_site_label_3
_geom_angle
_geom_angle_publ_flag
_geom_angle_site_symmetry_1
_geom_angle_site_symmetry_2
_geom_angle_site_symmetry_3
O(1) Bi(1) N(1) 151.51(6) yes . . .
O(1) Bi(1) C(1) 89.28(9) yes . . .
O(1) Bi(1) C(14) 85.78(8) yes . . .
N(1) Bi(1) C(1) 73.32(9) yes . . .
N(1) Bi(1) C(14) 74.81(8) yes . . .
C(1) Bi(1) C(14) 97.87(9) yes . . .
O(1) P(1) O(2) 116.16(13) yes . . .
O(1) P(1) C(19) 106.09(11) yes . . .
O(1) P(1) C(25) 105.18(11) yes . . .
O(2) P(1) C(19) 111.04(12) yes . . .
O(2) P(1) C(25) 112.82(12) yes . . .
C(19) P(1) C(25) 104.67(13) yes . . .
Bi(1) O(1) P(1) 122.21(10) yes . . .
Bi(1) N(1) C(7) 103.37(16) yes . . .
Bi(1) N(1) C(8) 104.86(16) yes . . .
Bi(1) N(1) C(15) 113.38(16) yes . . .
C(7) N(1) C(8) 108.3(2) yes . . .
C(7) N(1) C(15) 112.7(2) yes . . .
C(8) N(1) C(15) 113.4(2) yes . . .
Bi(1) C(1) C(2) 123.3(2) yes . . .
Bi(1) C(1) C(6) 116.3(2) yes . . .
C(2) C(1) C(6) 120.3(2) yes . . .
C(1) C(2) C(3) 119.8(3) yes . . .
C(2) C(3) C(4) 120.4(3) yes . . .
C(3) C(4) C(5) 119.9(3) yes . . .
C(4) C(5) C(6) 120.4(3) yes . . .
C(1) C(6) C(5) 119.1(2) yes . . .
C(1) C(6) C(7) 120.9(2) yes . . .
C(5) C(6) C(7) 119.9(2) yes . . .
N(1) C(7) C(6) 111.7(2) yes . . .
N(1) C(8) C(9) 113.9(2) yes . . .
C(8) C(9) C(10) 120.1(2) yes . . .
C(8) C(9) C(14) 120.5(2) yes . . .
C(10) C(9) C(14) 119.3(2) yes . . .
C(9) C(10) C(11) 120.0(2) yes . . .
C(10) C(11) C(12) 120.4(2) yes . . .
C(11) C(12) C(13) 120.2(2) yes . . .
C(12) C(13) C(14) 119.9(2) yes . . .
Bi(1) C(14) C(9) 117.10(17) yes . . .
Bi(1) C(14) C(13) 122.32(19) yes . . .
C(9) C(14) C(13) 120.2(2) yes . . .
N(1) C(15) C(16) 109.1(2) yes . . .
N(1) C(15) C(17) 111.5(2) yes . . .
N(1) C(15) C(18) 109.1(2) yes . . .
C(16) C(15) C(17) 109.6(2) yes . . .
C(16) C(15) C(18) 108.2(2) yes . . .
C(17) C(15) C(18) 109.3(2) yes . . .
P(1) C(19) C(20) 121.74(18) yes . . .
P(1) C(19) C(24) 119.1(2) yes . . .
C(20) C(19) C(24) 119.0(2) yes . . .
C(19) C(20) C(21) 120.6(2) yes . . .
C(20) C(21) C(22) 119.8(3) yes . . .
C(21) C(22) C(23) 120.1(2) yes . . .
C(22) C(23) C(24) 120.7(2) yes . . .
C(19) C(24) C(23) 119.8(2) yes . . .
P(1) C(25) C(26) 121.6(2) yes . . .
P(1) C(25) C(30) 120.00(19) yes . . .
C(26) C(25) C(30) 118.4(2) yes . . .
C(25) C(26) C(27) 120.8(2) yes . . .
C(26) C(27) C(28) 119.9(2) yes . . .
C(27) C(28) C(29) 120.4(2) yes . . .
C(28) C(29) C(30) 119.3(2) yes . . .
C(25) C(30) C(29) 121.0(2) yes . . .
C(1) C(2) H(1) 120.2 no . . .
C(3) C(2) H(1) 120.0 no . . .
C(2) C(3) H(2) 119.8 no . . .
C(4) C(3) H(2) 119.8 no . . .
C(3) C(4) H(3) 120.0 no . . .
C(5) C(4) H(3) 120.0 no . . .
C(4) C(5) H(4) 119.9 no . . .
C(6) C(5) H(4) 119.7 no . . .
N(1) C(7) H(5) 109.0 no . . .
N(1) C(7) H(6) 108.8 no . . .
C(6) C(7) H(5) 109.0 no . . .
C(6) C(7) H(6) 108.9 no . . .
H(5) C(7) H(6) 109.5 no . . .
N(1) C(8) H(7) 108.4 no . . .
N(1) C(8) H(8) 108.4 no . . .
C(9) C(8) H(7) 108.3 no . . .
C(9) C(8) H(8) 108.3 no . . .
H(7) C(8) H(8) 109.5 no . . .
C(9) C(10) H(9) 120.1 no . . .
C(11) C(10) H(9) 120.0 no . . .
C(10) C(11) H(10) 119.7 no . . .
C(12) C(11) H(10) 119.8 no . . .
C(11) C(12) H(11) 119.9 no . . .
C(13) C(12) H(11) 119.9 no . . .
C(12) C(13) H(12) 120.1 no . . .
C(14) C(13) H(12) 120.0 no . . .
C(15) C(16) H(13) 109.4 no . . .
C(15) C(16) H(14) 109.4 no . . .
C(15) C(16) H(15) 109.6 no . . .
H(13) C(16) H(14) 109.5 no . . .
H(13) C(16) H(15) 109.5 no . . .
H(14) C(16) H(15) 109.5 no . . .
C(15) C(17) H(16) 109.4 no . . .
C(15) C(17) H(17) 109.5 no . . .
C(15) C(17) H(18) 109.5 no . . .
H(16) C(17) H(17) 109.5 no . . .
H(16) C(17) H(18) 109.5 no . . .
H(17) C(17) H(18) 109.5 no . . .
C(15) C(18) H(19) 109.6 no . . .
C(15) C(18) H(20) 109.4 no . . .
C(15) C(18) H(21) 109.4 no . . .
H(19) C(18) H(20) 109.5 no . . .
H(19) C(18) H(21) 109.5 no . . .
H(20) C(18) H(21) 109.5 no . . .
C(19) C(20) H(22) 119.5 no . . .
C(21) C(20) H(22) 119.9 no . . .
C(20) C(21) H(23) 120.0 no . . .
C(22) C(21) H(23) 120.1 no . . .
C(21) C(22) H(24) 119.9 no . . .
C(23) C(22) H(24) 120.0 no . . .
C(22) C(23) H(25) 119.6 no . . .
C(24) C(23) H(25) 119.7 no . . .
C(19) C(24) H(26) 119.9 no . . .
C(23) C(24) H(26) 120.3 no . . .
C(25) C(26) H(27) 119.4 no . . .
C(27) C(26) H(27) 119.7 no . . .
C(26) C(27) H(28) 120.0 no . . .
C(28) C(27) H(28) 120.1 no . . .
C(27) C(28) H(29) 119.7 no . . .
C(29) C(28) H(29) 119.8 no . . .
C(28) C(29) H(30) 120.3 no . . .
C(30) C(29) H(30) 120.4 no . . .
C(25) C(30) H(31) 119.3 no . . .
C(29) C(30) H(31) 119.7 no . . .

loop_
_geom_bond_atom_site_label_1
_geom_bond_atom_site_label_2
_geom_bond_distance
_geom_bond_publ_flag
_geom_bond_site_symmetry_1
_geom_bond_site_symmetry_2
Bi(1) O(1) 2.275(2) yes . .
Bi(1) N(1) 2.547(2) yes . .
Bi(1) C(1) 2.230(2) yes . .
Bi(1) C(14) 2.230(2) yes . .
P(1) O(1) 1.541(2) yes . .
P(1) O(2) 1.478(2) yes . .
P(1) C(19) 1.812(2) yes . .
P(1) C(25) 1.803(2) yes . .
N(1) C(7) 1.489(3) yes . .
N(1) C(8) 1.492(3) yes . .
N(1) C(15) 1.528(3) yes . .
C(1) C(2) 1.392(4) yes . .
C(1) C(6) 1.392(4) yes . .
C(2) C(3) 1.385(4) yes . .
C(3) C(4) 1.378(5) yes . .
C(4) C(5) 1.388(5) yes . .
C(5) C(6) 1.393(4) yes . .
C(6) C(7) 1.513(4) yes . .
C(8) C(9) 1.514(3) yes . .
C(9) C(10) 1.396(3) yes . .
C(9) C(14) 1.397(4) yes . .
C(10) C(11) 1.388(4) yes . .
C(11) C(12) 1.380(4) yes . .
C(12) C(13) 1.386(3) yes . .
C(13) C(14) 1.390(3) yes . .
C(15) C(16) 1.522(4) yes . .
C(15) C(17) 1.539(4) yes . .
C(15) C(18) 1.530(3) yes . .
C(19) C(20) 1.390(4) yes . .
C(19) C(24) 1.394(3) yes . .
C(20) C(21) 1.385(4) yes . .
C(21) C(22) 1.376(4) yes . .
C(22) C(23) 1.374(5) yes . .
C(23) C(24) 1.384(4) yes . .
C(25) C(26) 1.387(3) yes . .
C(25) C(30) 1.394(4) yes . .
C(26) C(27) 1.387(3) yes . .
C(27) C(28) 1.378(4) yes . .
C(28) C(29) 1.385(3) yes . .
C(29) C(30) 1.389(4) yes . .
C(2) H(1) 0.950 no . .
C(3) H(2) 0.950 no . .
C(4) H(3) 0.950 no . .
C(5) H(4) 0.950 no . .
C(7) H(5) 0.950 no . .
C(7) H(6) 0.950 no . .
C(8) H(7) 0.950 no . .
C(8) H(8) 0.950 no . .
C(10) H(9) 0.950 no . .
C(11) H(10) 0.950 no . .
C(12) H(11) 0.950 no . .
C(13) H(12) 0.950 no . .
C(16) H(13) 0.950 no . .
C(16) H(14) 0.950 no . .
C(16) H(15) 0.950 no . .
C(17) H(16) 0.950 no . .
C(17) H(17) 0.950 no . .
C(17) H(18) 0.950 no . .
C(18) H(19) 0.950 no . .
C(18) H(20) 0.950 no . .
C(18) H(21) 0.950 no . .
C(20) H(22) 0.950 no . .
C(21) H(23) 0.950 no . .
C(22) H(24) 0.950 no . .
C(23) H(25) 0.950 no . .
C(24) H(26) 0.950 no . .
C(26) H(27) 0.950 no . .
C(27) H(28) 0.950 no . .
C(28) H(29) 0.950 no . .
C(29) H(30) 0.950 no . .
C(30) H(31) 0.950 no . .
